data_2228067
loop_
_publ_author_name
'Wang, Jun'
'Fang, Zhi-Li'

_publ_section_title
;
 <i>catena</i>-Poly[(\m~2~-3-carboxy-5-nitrobenzoato)(\m~3~-5-nitrobenzene-1,3-dicarboxylato)(1,10-phenanthroline)gadolinium(III)]
;
_journal_coeditor_code WM2394
_journal_issue 10
_journal_name_full 'Acta Crystallographica Section E'
_journal_page_first m1230
_journal_page_last m1231
_journal_paper_doi 10.1107/S1600536810035452
_journal_volume 66
_journal_year 2010
_chemical_formula_iupac '[Gd (C8 H3 N O6) (C8 H4 N O6) (C12 H8 N2)]'
_chemical_formula_moiety 'C28 H15 Gd N4 O12'
_chemical_formula_sum 'C28 H15 Gd N4 O12'
_chemical_formula_weight 756.69
_chemical_name_systematic
;
<i>catena</i>-Poly[(\m~2~-3-carboxy-5-nitrobenzoato)(\m~3~-5-nitrobenzene-
1,3-dicarboxylato)(1,10-phenanthroline)gadolinium(III)]
;
_space_group_IT_number 2
_symmetry_cell_setting triclinic
_symmetry_space_group_name_Hall '-P 1'
_symmetry_space_group_name_H-M 'P -1'
_atom_sites_solution_hydrogens geom
_atom_sites_solution_primary direct
_atom_sites_solution_secondary difmap
_audit_creation_method SHELXL-97
_cell_angle_alpha 70.581(4)
_cell_angle_beta 85.925(4)
_cell_angle_gamma 76.512(2)
_cell_formula_units_Z 2
_cell_length_a 10.300(3)
_cell_length_b 12.030(3)
_cell_length_c 12.150(3)
_cell_measurement_reflns_used 5111
_cell_measurement_temperature 298(2)
_cell_measurement_theta_max 27.74
_cell_measurement_theta_min 2.63
_cell_volume 1380.7(6)
_computing_cell_refinement 'SAINT-Plus (Bruker, 2004)'
_computing_data_collection 'SMART (Bruker, 2004)'
_computing_data_reduction 'SAINT-Plus (Bruker, 2004)'
_computing_molecular_graphics 'SHELXTL (Sheldrick, 2008)'
_computing_publication_material 'SHELXTL (Sheldrick, 2008)'
_computing_structure_refinement 'SHELXL97 (Sheldrick, 2008)'
_computing_structure_solution 'SHELXS97 (Sheldrick, 2008)'
_diffrn_ambient_temperature 298(2)
_diffrn_measured_fraction_theta_full 0.969
_diffrn_measured_fraction_theta_max 0.969
_diffrn_measurement_device_type 'Bruker SMART CCD area-detector'
_diffrn_measurement_method '\f and \w scan'
_diffrn_radiation_monochromator graphite
_diffrn_radiation_source 'fine-focus sealed tube'
_diffrn_radiation_type MoK\a
_diffrn_radiation_wavelength 0.71073
_diffrn_reflns_av_R_equivalents 0.0298
_diffrn_reflns_av_sigmaI/netI 0.0610
_diffrn_reflns_limit_h_max 12
_diffrn_reflns_limit_h_min -12
_diffrn_reflns_limit_k_max 14
_diffrn_reflns_limit_k_min -13
_diffrn_reflns_limit_l_max 13
_diffrn_reflns_limit_l_min -14
_diffrn_reflns_number 6896
_diffrn_reflns_theta_full 25.20
_diffrn_reflns_theta_max 25.25
_diffrn_reflns_theta_min 1.78
_diffrn_standards_number 0
_exptl_absorpt_coefficient_mu 2.477
_exptl_absorpt_correction_T_max 0.6118
_exptl_absorpt_correction_T_min 0.5438
_exptl_absorpt_correction_type multi-scan
_exptl_absorpt_process_details '(SADABS; Sheldrick, 1996)'
_exptl_crystal_colour colorless
_exptl_crystal_density_diffrn 1.820
_exptl_crystal_density_method 'not measured'
_exptl_crystal_description prism
_exptl_crystal_F_000 742
_exptl_crystal_size_max 0.28
_exptl_crystal_size_mid 0.26
_exptl_crystal_size_min 0.22
_refine_diff_density_max 2.511
_refine_diff_density_min -2.588
_refine_ls_extinction_method none
_refine_ls_goodness_of_fit_ref 1.035
_refine_ls_hydrogen_treatment constr
_refine_ls_matrix_type full
_refine_ls_number_parameters 407
_refine_ls_number_reflns 4837
_refine_ls_number_restraints 0
_refine_ls_restrained_S_all 1.035
_refine_ls_R_factor_all 0.0518
_refine_ls_R_factor_gt 0.0451
_refine_ls_shift/su_max 0.000
_refine_ls_shift/su_mean 0.000
_refine_ls_structure_factor_coef Fsqd
_refine_ls_weighting_details 'calc w=1/[\s^2^(Fo^2^)+(0.0811P)^2^+0.0000P] where P=(Fo^2^+2Fc^2^)/3'
_refine_ls_weighting_scheme calc
_refine_ls_wR_factor_gt 0.1166
_refine_ls_wR_factor_ref 0.1212
_reflns_number_gt 4259
_reflns_number_total 4860
_reflns_threshold_expression I>2\s(I)
_cod_data_source_file wm2394.cif
_cod_data_source_block I
_cod_original_cell_volume 1380.6(7)
_cod_database_code 2228067

loop_
_symmetry_equiv_pos_as_xyz
'x, y, z'
'-x, -y, -z'

loop_
_atom_site_type_symbol
_atom_site_label
_atom_site_fract_x
_atom_site_fract_y
_atom_site_fract_z
_atom_site_U_iso_or_equiv
_atom_site_adp_type
_atom_site_calc_flag
_atom_site_refinement_flags
_atom_site_occupancy
_atom_site_disorder_assembly
_atom_site_disorder_group
C C1 1.0366(7) 0.0929(6) 0.6625(5) 0.0330(14) Uani d . 1 . .
C C2 1.0511(6) 0.1117(6) 0.7766(5) 0.0308(13) Uani d . 1 . .
C C3 1.1673(7) 0.0513(6) 0.8416(6) 0.0407(16) Uani d . 1 . .
H H3 1.2371 0.0040 0.8132 0.049 Uiso calc R 1 . .
C C4 1.1762(8) 0.0635(7) 0.9504(6) 0.0465(18) Uani d . 1 . .
C C5 1.0753(7) 0.1320(6) 0.9960(6) 0.0423(16) Uani d . 1 . .
H H5 1.0841 0.1378 1.0694 0.051 Uiso calc R 1 . .
C C6 0.9615(7) 0.1914(7) 0.9309(6) 0.0419(16) Uani d . 1 . .
C C7 0.9488(7) 0.1835(6) 0.8200(6) 0.0374(15) Uani d . 1 . .
H H7 0.8723 0.2261 0.7755 0.045 Uiso calc R 1 . .
C C8 0.8451(9) 0.2616(8) 0.9788(7) 0.057(2) Uani d . 1 . .
C C9 0.5970(6) 0.1875(6) 0.3097(5) 0.0292(13) Uani d . 1 . .
C C10 0.4627(6) 0.2185(5) 0.2498(5) 0.0270(12) Uani d . 1 . .
C C11 0.4353(6) 0.3072(6) 0.1421(5) 0.0321(13) Uani d . 1 . .
H H11 0.5013 0.3440 0.0995 0.039 Uiso calc R 1 . .
C C12 0.3063(6) 0.3388(6) 0.1007(5) 0.0328(14) Uani d . 1 . .
C C13 0.2038(6) 0.2870(6) 0.1622(5) 0.0314(13) Uani d . 1 . .
H H13 0.1169 0.3128 0.1331 0.038 Uiso calc R 1 . .
C C14 0.2355(6) 0.1959(5) 0.2679(5) 0.0256(12) Uani d . 1 . .
C C15 0.3643(6) 0.1606(5) 0.3105(5) 0.0279(12) Uani d . 1 . .
H H15 0.3858 0.0976 0.3804 0.033 Uiso calc R 1 . .
C C17 0.5715(9) 0.1824(8) 0.6347(8) 0.061(2) Uani d . 1 . .
H H17 0.5663 0.1088 0.6280 0.073 Uiso calc R 1 . .
C C18 0.4954(10) 0.2208(11) 0.7209(9) 0.085(4) Uani d . 1 . .
H H18 0.4424 0.1727 0.7704 0.103 Uiso calc R 1 . .
C C19 0.4993(10) 0.3254(11) 0.7313(9) 0.081(3) Uani d . 1 . .
H H19 0.4484 0.3519 0.7878 0.097 Uiso calc R 1 . .
C C20 0.5823(9) 0.3984(9) 0.6552(8) 0.064(3) Uani d . 1 . .
C C21 0.5923(12) 0.5114(12) 0.6605(11) 0.091(4) Uani d . 1 . .
H H21 0.5419 0.5420 0.7148 0.109 Uiso calc R 1 . .
C C22 0.6719(14) 0.5746(11) 0.5897(12) 0.096(4) Uani d . 1 . .
H H22 0.6781 0.6476 0.5973 0.115 Uiso calc R 1 . .
C C23 0.7507(11) 0.5337(9) 0.4998(10) 0.074(3) Uani d . 1 . .
C C24 0.8317(13) 0.5984(10) 0.4198(12) 0.095(4) Uani d . 1 . .
H H24 0.8409 0.6722 0.4234 0.114 Uiso calc R 1 . .
C C25 0.8966(12) 0.5558(9) 0.3378(11) 0.088(3) Uani d . 1 . .
H H25 0.9508 0.5991 0.2843 0.106 Uiso calc R 1 . .
C C26 0.8809(9) 0.4432(7) 0.3339(8) 0.057(2) Uani d . 1 . .
H H26 0.9240 0.4151 0.2753 0.068 Uiso calc R 1 . .
C C27 0.7400(8) 0.4227(7) 0.4915(7) 0.0451(18) Uani d . 1 . .
C C28 0.6557(7) 0.3526(7) 0.5716(6) 0.0447(18) Uani d . 1 . .
Gd Gd1 0.82752(3) 0.14792(3) 0.44144(2) 0.02604(13) Uani d . 1 . .
N N1 1.2997(8) -0.0016(8) 1.0209(7) 0.072(2) Uani d . 1 . .
N N2 0.2724(6) 0.4320(6) -0.0147(5) 0.0500(16) Uani d . 1 . .
N N3 0.6506(6) 0.2452(5) 0.5622(5) 0.0448(15) Uani d . 1 . .
N N4 0.8089(6) 0.3768(5) 0.4088(5) 0.0414(14) Uani d . 1 . .
O O1 0.9505(5) 0.1690(4) 0.5913(4) 0.0412(11) Uani d . 1 . .
O O2 1.1124(5) 0.0033(5) 0.6459(4) 0.0466(12) Uani d . 1 . .
O O3 1.3864(8) -0.0642(9) 0.9807(8) 0.118(4) Uani d . 1 . .
O O4 1.3055(9) 0.0089(8) 1.1154(7) 0.113(3) Uani d . 1 . .
O O5 0.8641(6) 0.2486(6) 1.0881(5) 0.0647(16) Uani d . 1 . .
H H5A 0.7931 0.2735 1.1164 0.097 Uiso calc R 1 . .
O O6 0.7481(8) 0.3226(11) 0.9241(7) 0.140(5) Uani d . 1 . .
O O7 0.6825(4) 0.2498(4) 0.2637(4) 0.0335(10) Uani d . 1 . .
O O8 0.6158(4) 0.1067(4) 0.4063(4) 0.0413(11) Uani d . 1 . .
O O9 0.3605(6) 0.4789(5) -0.0694(5) 0.0593(15) Uani d . 1 . .
O O10 0.1591(7) 0.4607(8) -0.0498(6) 0.103(3) Uani d . 1 . .
C C16 0.1297(6) 0.1363(6) 0.3374(5) 0.0300(13) Uani d . 1 . .
O O11 0.0114(4) 0.1968(4) 0.3252(4) 0.0421(11) Uani d . 1 . .
O O12 0.1665(5) 0.0297(4) 0.4038(4) 0.0448(12) Uani d . 1 . .

loop_
_atom_site_aniso_label
_atom_site_aniso_U_11
_atom_site_aniso_U_22
_atom_site_aniso_U_33
_atom_site_aniso_U_12
_atom_site_aniso_U_13
_atom_site_aniso_U_23
C1 0.038(4) 0.044(4) 0.022(3) -0.013(3) -0.002(3) -0.014(3)
C2 0.039(4) 0.037(3) 0.020(3) -0.010(3) -0.004(3) -0.012(3)
C3 0.039(4) 0.048(4) 0.032(4) -0.001(3) -0.007(3) -0.013(3)
C4 0.047(4) 0.059(5) 0.030(4) -0.007(3) -0.014(3) -0.010(3)
C5 0.055(4) 0.052(4) 0.023(3) -0.011(3) -0.004(3) -0.016(3)
C6 0.049(4) 0.053(4) 0.025(4) -0.010(3) 0.001(3) -0.016(3)
C7 0.043(4) 0.052(4) 0.020(3) -0.010(3) -0.002(3) -0.014(3)
C8 0.055(5) 0.080(6) 0.041(5) 0.001(4) 0.000(4) -0.038(4)
C9 0.019(3) 0.044(4) 0.024(3) -0.006(2) -0.001(2) -0.012(3)
C10 0.020(3) 0.039(3) 0.021(3) -0.005(2) 0.000(2) -0.009(3)
C11 0.025(3) 0.045(4) 0.024(3) -0.011(3) 0.004(2) -0.006(3)
C12 0.038(4) 0.041(3) 0.017(3) -0.015(3) 0.000(3) -0.002(3)
C13 0.024(3) 0.046(4) 0.024(3) -0.007(3) -0.001(2) -0.011(3)
C14 0.023(3) 0.035(3) 0.019(3) -0.008(2) 0.001(2) -0.008(2)
C15 0.027(3) 0.036(3) 0.019(3) -0.006(2) -0.002(2) -0.006(3)
C17 0.054(5) 0.060(5) 0.057(6) -0.004(4) 0.025(4) -0.014(4)
C18 0.073(7) 0.093(8) 0.062(7) 0.011(6) 0.037(5) -0.014(6)
C19 0.070(7) 0.101(8) 0.052(6) 0.010(6) 0.029(5) -0.024(6)
C20 0.065(6) 0.072(6) 0.053(5) 0.019(4) -0.007(4) -0.039(5)
C21 0.084(8) 0.117(10) 0.088(9) -0.001(7) 0.008(7) -0.071(8)
C22 0.113(10) 0.080(7) 0.116(10) 0.008(7) -0.021(8) -0.075(8)
C23 0.089(7) 0.057(5) 0.079(7) -0.002(5) -0.022(6) -0.033(5)
C24 0.114(10) 0.056(6) 0.128(11) -0.026(6) -0.008(8) -0.039(7)
C25 0.106(9) 0.049(5) 0.099(9) -0.029(5) 0.006(7) -0.004(6)
C26 0.072(6) 0.041(4) 0.050(5) -0.014(4) 0.002(4) -0.006(4)
C27 0.047(4) 0.041(4) 0.047(5) 0.002(3) -0.015(4) -0.019(3)
C28 0.038(4) 0.054(5) 0.036(4) 0.004(3) -0.005(3) -0.017(4)
Gd1 0.02026(18) 0.0381(2) 0.01841(18) -0.00571(12) 0.00062(11) -0.00808(13)
N1 0.068(5) 0.094(6) 0.053(5) 0.011(4) -0.035(4) -0.034(4)
N2 0.049(4) 0.065(4) 0.023(3) -0.016(3) -0.006(3) 0.006(3)
N3 0.041(3) 0.051(4) 0.036(3) 0.003(3) 0.011(3) -0.017(3)
N4 0.046(3) 0.042(3) 0.030(3) -0.004(3) -0.002(3) -0.007(3)
O1 0.052(3) 0.048(3) 0.026(2) -0.009(2) -0.013(2) -0.014(2)
O2 0.043(3) 0.059(3) 0.046(3) -0.004(2) -0.002(2) -0.031(3)
O3 0.082(5) 0.163(8) 0.098(6) 0.055(6) -0.056(5) -0.072(6)
O4 0.113(6) 0.153(8) 0.066(5) 0.039(6) -0.060(5) -0.058(5)
O5 0.060(4) 0.104(5) 0.033(3) -0.009(3) 0.009(3) -0.035(3)
O6 0.092(6) 0.236(11) 0.086(6) 0.077(7) -0.041(5) -0.112(7)
O7 0.027(2) 0.044(2) 0.024(2) -0.0110(18) -0.0016(18) -0.0002(19)
O8 0.026(2) 0.056(3) 0.030(3) -0.014(2) -0.0062(19) 0.006(2)
O9 0.060(4) 0.069(4) 0.031(3) -0.023(3) 0.008(3) 0.012(3)
O10 0.065(5) 0.137(7) 0.063(5) -0.040(4) -0.032(4) 0.044(4)
C16 0.032(3) 0.045(4) 0.014(3) -0.013(3) 0.001(2) -0.009(3)
O11 0.026(2) 0.056(3) 0.040(3) -0.012(2) 0.008(2) -0.010(2)
O12 0.040(3) 0.054(3) 0.032(3) -0.021(2) -0.005(2) 0.004(2)

loop_
_atom_type_symbol
_atom_type_description
_atom_type_scat_dispersion_real
_atom_type_scat_dispersion_imag
_atom_type_scat_source
C C 0.0033 0.0016 'International Tables Vol C Tables 4.2.6.8 and 6.1.1.4'
H H 0.0000 0.0000 'International Tables Vol C Tables 4.2.6.8 and 6.1.1.4'
N N 0.0061 0.0033 'International Tables Vol C Tables 4.2.6.8 and 6.1.1.4'
O O 0.0106 0.0060 'International Tables Vol C Tables 4.2.6.8 and 6.1.1.4'
Gd Gd -0.1653 3.9035 'International Tables Vol C Tables 4.2.6.8 and 6.1.1.4'

loop_
_geom_angle_atom_site_label_1
_geom_angle_atom_site_label_2
_geom_angle_atom_site_label_3
_geom_angle_site_symmetry_1
_geom_angle_site_symmetry_3
_geom_angle
_geom_angle_publ_flag
O2 C1 O1 . . 125.4(6) ?
O2 C1 C2 . . 116.8(6) ?
O1 C1 C2 . . 117.8(6) ?
C3 C2 C7 . . 120.1(6) ?
C3 C2 C1 . . 118.6(6) ?
C7 C2 C1 . . 121.3(6) ?
C4 C3 C2 . . 118.1(6) ?
C4 C3 H3 . . 121.0 ?
C2 C3 H3 . . 121.0 ?
C5 C4 C3 . . 122.9(7) ?
C5 C4 N1 . . 118.7(6) ?
C3 C4 N1 . . 118.4(7) ?
C6 C5 C4 . . 118.5(6) ?
C6 C5 H5 . . 120.8 ?
C4 C5 H5 . . 120.8 ?
C5 C6 C7 . . 120.7(7) ?
C5 C6 C8 . . 120.9(6) ?
C7 C6 C8 . . 118.3(7) ?
C2 C7 C6 . . 119.7(6) ?
C2 C7 H7 . . 120.1 ?
C6 C7 H7 . . 120.1 ?
O6 C8 O5 . . 124.0(7) ?
O6 C8 C6 . . 124.2(7) ?
O5 C8 C6 . . 111.8(7) ?
O8 C9 O7 . . 122.3(5) ?
O8 C9 C10 . . 118.4(5) ?
O7 C9 C10 . . 119.1(5) ?
C11 C10 C15 . . 120.8(5) ?
C11 C10 C9 . . 121.4(5) ?
C15 C10 C9 . . 117.6(5) ?
C12 C11 C10 . . 117.3(6) ?
C12 C11 H11 . . 121.4 ?
C10 C11 H11 . . 121.4 ?
C11 C12 C13 . . 123.4(6) ?
C11 C12 N2 . . 119.3(6) ?
C13 C12 N2 . . 117.3(6) ?
C14 C13 C12 . . 117.9(6) ?
C14 C13 H13 . . 121.1 ?
C12 C13 H13 . . 121.1 ?
C15 C14 C13 . . 120.1(5) ?
C15 C14 C16 . . 119.7(5) ?
C13 C14 C16 . . 120.2(5) ?
C14 C15 C10 . . 120.5(6) ?
C14 C15 H15 . . 119.8 ?
C10 C15 H15 . . 119.8 ?
N3 C17 C18 . . 123.5(10) ?
N3 C17 H17 . . 118.2 ?
C18 C17 H17 . . 118.2 ?
C19 C18 C17 . . 119.6(10) ?
C19 C18 H18 . . 120.2 ?
C17 C18 H18 . . 120.2 ?
C18 C19 C20 . . 119.8(8) ?
C18 C19 H19 . . 120.1 ?
C20 C19 H19 . . 120.1 ?
C28 C20 C21 . . 119.8(10) ?
C28 C20 C19 . . 116.8(9) ?
C21 C20 C19 . . 123.4(9) ?
C22 C21 C20 . . 121.3(10) ?
C22 C21 H21 . . 119.4 ?
C20 C21 H21 . . 119.4 ?
C21 C22 C23 . . 122.2(10) ?
C21 C22 H22 . . 118.9 ?
C23 C22 H22 . . 118.9 ?
C24 C23 C27 . . 117.7(10) ?
C24 C23 C22 . . 124.9(10) ?
C27 C23 C22 . . 117.4(11) ?
C25 C24 C23 . . 120.8(10) ?
C25 C24 H24 . . 119.6 ?
C23 C24 H24 . . 119.6 ?
C24 C25 C26 . . 118.6(10) ?
C24 C25 H25 . . 120.7 ?
C26 C25 H25 . . 120.7 ?
N4 C26 C25 . . 123.3(9) ?
N4 C26 H26 . . 118.3 ?
C25 C26 H26 . . 118.3 ?
N4 C27 C23 . . 121.9(9) ?
N4 C27 C28 . . 118.2(6) ?
C23 C27 C28 . . 119.9(8) ?
N3 C28 C20 . . 122.7(8) ?
N3 C28 C27 . . 118.0(6) ?
C20 C28 C27 . . 119.4(8) ?
O12 Gd1 O2 2_656 2_756 76.27(19) ?
O12 Gd1 O11 2_656 1_655 124.82(17) ?
O2 Gd1 O11 2_756 1_655 76.07(18) ?
O12 Gd1 O1 2_656 . 75.73(17) ?
O2 Gd1 O1 2_756 . 126.15(17) ?
O11 Gd1 O1 1_655 . 83.73(17) ?
O12 Gd1 O8 2_656 . 80.85(15) ?
O2 Gd1 O8 2_756 . 75.42(17) ?
O11 Gd1 O8 1_655 . 134.60(16) ?
O1 Gd1 O8 . . 141.63(17) ?
O12 Gd1 O7 2_656 . 132.49(15) ?
O2 Gd1 O7 2_756 . 81.73(16) ?
O11 Gd1 O7 1_655 . 88.64(15) ?
O1 Gd1 O7 . . 147.63(16) ?
O8 Gd1 O7 . . 52.84(14) ?
O12 Gd1 N3 2_656 . 84.99(19) ?
O2 Gd1 N3 2_756 . 145.6(2) ?
O11 Gd1 N3 1_655 . 137.47(19) ?
O1 Gd1 N3 . . 74.72(18) ?
O8 Gd1 N3 . . 73.32(19) ?
O7 Gd1 N3 . . 90.53(17) ?
O12 Gd1 N4 2_656 . 138.41(18) ?
O2 Gd1 N4 2_756 . 144.26(19) ?
O11 Gd1 N4 1_655 . 74.83(18) ?
O1 Gd1 N4 . . 70.35(17) ?
O8 Gd1 N4 . . 112.27(17) ?
O7 Gd1 N4 . . 77.29(16) ?
N3 Gd1 N4 . . 63.6(2) ?
O4 N1 O3 . . 124.4(8) ?
O4 N1 C4 . . 117.7(8) ?
O3 N1 C4 . . 117.9(7) ?
O10 N2 O9 . . 122.6(6) ?
O10 N2 C12 . . 119.1(6) ?
O9 N2 C12 . . 118.3(6) ?
C17 N3 C28 . . 117.6(6) ?
C17 N3 Gd1 . . 121.2(5) ?
C28 N3 Gd1 . . 119.7(5) ?
C26 N4 C27 . . 117.6(7) ?
C26 N4 Gd1 . . 124.1(5) ?
C27 N4 Gd1 . . 116.9(5) ?
C1 O1 Gd1 . . 130.5(4) ?
C1 O2 Gd1 . 2_756 153.7(4) ?
C8 O5 H5A . . 109.5 ?
C9 O7 Gd1 . . 90.7(3) ?
C9 O8 Gd1 . . 94.0(4) ?
O12 C16 O11 . . 124.9(6) ?
O12 C16 C14 . . 117.3(5) ?
O11 C16 C14 . . 117.8(6) ?
C16 O11 Gd1 . 1_455 127.2(4) ?
C16 O12 Gd1 . 2_656 161.3(4) ?

loop_
_geom_bond_atom_site_label_1
_geom_bond_atom_site_label_2
_geom_bond_site_symmetry_2
_geom_bond_distance
_geom_bond_publ_flag
C1 O2 . 1.242(8) ?
C1 O1 . 1.256(8) ?
C1 C2 . 1.500(8) ?
C2 C3 . 1.390(9) ?
C2 C7 . 1.391(9) ?
C3 C4 . 1.390(10) ?
C3 H3 . 0.9300 ?
C4 C5 . 1.374(10) ?
C4 N1 . 1.487(10) ?
C5 C6 . 1.370(10) ?
C5 H5 . 0.9300 ?
C6 C7 . 1.399(9) ?
C6 C8 . 1.498(10) ?
C7 H7 . 0.9300 ?
C8 O6 . 1.187(10) ?
C8 O5 . 1.308(9) ?
C9 O8 . 1.243(8) ?
C9 O7 . 1.268(7) ?
C9 C10 . 1.519(8) ?
C10 C11 . 1.383(9) ?
C10 C15 . 1.392(8) ?
C11 C12 . 1.376(9) ?
C11 H11 . 0.9300 ?
C12 C13 . 1.396(9) ?
C12 N2 . 1.479(8) ?
C13 C14 . 1.383(9) ?
C13 H13 . 0.9300 ?
C14 C15 . 1.378(8) ?
C14 C16 . 1.498(8) ?
C15 H15 . 0.9300 ?
C17 N3 . 1.324(11) ?
C17 C18 . 1.401(12) ?
C17 H17 . 0.9300 ?
C18 C19 . 1.316(16) ?
C18 H18 . 0.9300 ?
C19 C20 . 1.434(15) ?
C19 H19 . 0.9300 ?
C20 C28 . 1.405(10) ?
C20 C21 . 1.411(16) ?
C21 C22 . 1.322(18) ?
C21 H21 . 0.9300 ?
C22 C23 . 1.463(16) ?
C22 H22 . 0.9300 ?
C23 C24 . 1.391(16) ?
C23 C27 . 1.402(12) ?
C24 C25 . 1.338(16) ?
C24 H24 . 0.9300 ?
C25 C26 . 1.417(13) ?
C25 H25 . 0.9300 ?
C26 N4 . 1.309(10) ?
C26 H26 . 0.9300 ?
C27 N4 . 1.380(9) ?
C27 C28 . 1.445(11) ?
C28 N3 . 1.348(9) ?
Gd1 O12 2_656 2.322(5) ?
Gd1 O2 2_756 2.342(4) ?
Gd1 O11 1_655 2.349(4) ?
Gd1 O1 . 2.403(4) ?
Gd1 O8 . 2.442(4) ?
Gd1 O7 . 2.499(4) ?
Gd1 N3 . 2.571(5) ?
Gd1 N4 . 2.611(6) ?
N1 O4 . 1.204(9) ?
N1 O3 . 1.214(10) ?
N2 O10 . 1.204(9) ?
N2 O9 . 1.220(8) ?
O2 Gd1 2_756 2.342(4) ?
O5 H5A . 0.8200 ?
C16 O12 . 1.252(8) ?
C16 O11 . 1.257(7) ?
O11 Gd1 1_455 2.349(4) ?
O12 Gd1 2_656 2.322(5) ?

loop_
_geom_hbond_atom_site_label_D
_geom_hbond_atom_site_label_H
_geom_hbond_atom_site_label_A
_geom_hbond_site_symmetry_A
_geom_hbond_distance_DH
_geom_hbond_distance_HA
_geom_hbond_distance_DA
_geom_hbond_angle_DHA
O5 H5A O7 1_556 0.82 2.03 2.737(7) 144.7
